data_7150819
loop_
_publ_author_name
'Burton, Jonathan W.'
'Anderson, Edward A.'
'O'Sullivan, Paul T.'
'Collins, Ian'
'Davies, John E.'
'Bond, Andrew D.'
'Feeder, Neil'
'Holmes, Andrew B.'

_publ_section_title
;
 The Claisen rearrangement approach to fused bicyclic medium-ring
 oxacycles
;
_journal_issue 4
_journal_name_full 'Organic &amp;  Biomolecular Chemistry'
_journal_page_first 693
_journal_page_last 702
_journal_paper_doi 10.1039/b715354f
_journal_volume 6
_journal_year 2008
_chemical_absolute_configuration
;
1147 Friedel pairs were averaged for the refinement
;
_chemical_formula_moiety 'C13 H16 O4'
_chemical_formula_sum 'C13 H16 O4'
_chemical_formula_weight 236.26
_chemical_name_systematic
;
?
;
_space_group_IT_number 4
_symmetry_cell_setting monoclinic
_symmetry_space_group_name_Hall 'P 2yb'
_symmetry_space_group_name_H-M 'P 1 21 1'
_atom_sites_solution_hydrogens geom
_atom_sites_solution_primary direct
_atom_sites_solution_secondary difmap
_audit_creation_method SHELXL-97
_cell_angle_alpha 90.00
_cell_angle_beta 96.616(11)
_cell_angle_gamma 90.00
_cell_formula_units_Z 2
_cell_length_a 7.720(4)
_cell_length_b 6.415(3)
_cell_length_c 12.126(5)
_cell_measurement_reflns_used 3734
_cell_measurement_temperature 150(2)
_cell_measurement_theta_max 29.29
_cell_measurement_theta_min 3.2
_cell_volume 596.5(5)
_computing_structure_refinement 'SHELXL-97 (Sheldrick, 1997)'
_computing_structure_solution 'SHELXS-97 (Sheldrick, 1990)'
_diffrn_ambient_temperature 150(2)
_diffrn_measured_fraction_theta_full 0.883
_diffrn_measured_fraction_theta_max 0.883
_diffrn_measurement_device_type 'Bruker SMART CCD'
_diffrn_measurement_method 'thin slice / omega scans'
_diffrn_radiation_monochromator 'Si 111'
_diffrn_radiation_source 'Daresbury SRS, Station 9.8'
_diffrn_radiation_type Synchrotron
_diffrn_radiation_wavelength 0.68910
_diffrn_reflns_av_R_equivalents 0.0552
_diffrn_reflns_av_sigmaI/netI 0.0703
_diffrn_reflns_limit_h_max 5
_diffrn_reflns_limit_h_min -10
_diffrn_reflns_limit_k_max 8
_diffrn_reflns_limit_k_min -8
_diffrn_reflns_limit_l_max 16
_diffrn_reflns_limit_l_min -17
_diffrn_reflns_number 4168
_diffrn_reflns_theta_full 29.63
_diffrn_reflns_theta_max 29.63
_diffrn_reflns_theta_min 2.89
_exptl_absorpt_coefficient_mu 0.097
_exptl_absorpt_correction_T_max 0.9942
_exptl_absorpt_correction_T_min 0.9904
_exptl_absorpt_correction_type multi-scan
_exptl_crystal_colour colourless
_exptl_crystal_density_diffrn 1.315
_exptl_crystal_density_method 'not measured'
_exptl_crystal_description block
_exptl_crystal_F_000 252
_exptl_crystal_size_max 0.10
_exptl_crystal_size_mid 0.08
_exptl_crystal_size_min 0.06
_refine_diff_density_max 0.317
_refine_diff_density_min -0.200
_refine_diff_density_rms 0.048
_refine_ls_abs_structure_details 'Flack H D (1983), Acta Cryst. A39, 876-881'
_refine_ls_abs_structure_Flack -0.5(12)
_refine_ls_extinction_method none
_refine_ls_goodness_of_fit_ref 1.041
_refine_ls_hydrogen_treatment constr
_refine_ls_matrix_type full
_refine_ls_number_parameters 154
_refine_ls_number_reflns 1767
_refine_ls_number_restraints 1
_refine_ls_restrained_S_all 1.041
_refine_ls_R_factor_all 0.0603
_refine_ls_R_factor_gt 0.0455
_refine_ls_shift/su_max 0.000
_refine_ls_shift/su_mean 0.000
_refine_ls_structure_factor_coef Fsqd
_refine_ls_weighting_details 'calc w=1/[\s^2^(Fo^2^)+(0.0795P)^2^+0.0000P] where P=(Fo^2^+2Fc^2^)/3'
_refine_ls_weighting_scheme calc
_refine_ls_wR_factor_gt 0.1179
_refine_ls_wR_factor_ref 0.1200
_reflns_number_gt 1584
_reflns_number_total 1767
_reflns_threshold_expression >2sigma(I)
_cod_data_source_file b715354f.txt
_cod_data_source_block ah9911
_cod_depositor_comments
;
The following automatic conversions were performed:

'_exptl_absorpt_correction_type' tag value 'multi-scans' was replaced
with 'multi-scan' value.

Automatic conversion script
Id: cif_fix_values 1646 2011-03-28 12:23:43Z adriana 
;
_cod_original_cell_volume 596.6(5)
_cod_original_sg_symbol_H-M P2(1)
_cod_database_code 7150819

loop_
_symmetry_equiv_pos_as_xyz
'x, y, z'
'-x, y+1/2, -z'

loop_
_atom_site_label
_atom_site_type_symbol
_atom_site_fract_x
_atom_site_fract_y
_atom_site_fract_z
_atom_site_U_iso_or_equiv
_atom_site_adp_type
_atom_site_occupancy
_atom_site_symmetry_multiplicity
_atom_site_calc_flag
_atom_site_refinement_flags
_atom_site_disorder_assembly
_atom_site_disorder_group
O1 O 0.1399(2) 1.4252(3) 0.73296(13) 0.0322(3) Uani 1 1 d . . .
O2 O 0.41870(19) 1.3847(2) 0.80408(11) 0.0272(3) Uani 1 1 d . . .
O3 O 0.60150(17) 0.9185(2) 0.70091(10) 0.0231(3) Uani 1 1 d . . .
O4 O 0.8442(2) 0.9142(4) 0.82073(12) 0.0459(5) Uani 1 1 d . . .
C1 C 0.2441(3) 1.3938(3) 0.81142(16) 0.0265(4) Uani 1 1 d . . .
C2 C 0.2064(3) 1.3516(4) 0.92799(17) 0.0368(5) Uani 1 1 d . . .
H2A H 0.0790 1.3383 0.9300 0.044 Uiso 1 1 calc R . .
H2B H 0.2491 1.4687 0.9769 0.044 Uiso 1 1 calc R . .
C3 C 0.2986(3) 1.1473(4) 0.96935(17) 0.0345(5) Uani 1 1 d . . .
H3A H 0.4259 1.1715 0.9830 0.041 Uiso 1 1 calc R . .
H3B H 0.2574 1.1052 1.0404 0.041 Uiso 1 1 calc R . .
C4 C 0.2624(3) 0.9748(4) 0.88593(18) 0.0305(4) Uani 1 1 d . . .
H4 H 0.1655 0.8873 0.8942 0.037 Uiso 1 1 calc R . .
C5 C 0.3530(3) 0.9327(3) 0.80145(16) 0.0256(4) Uani 1 1 d . . .
H5 H 0.3122 0.8212 0.7538 0.031 Uiso 1 1 calc R . .
C6 C 0.5127(2) 1.0446(3) 0.77475(16) 0.0218(4) Uani 1 1 d . . .
H6 H 0.5918 1.0685 0.8449 0.026 Uiso 1 1 calc R . .
C7 C 0.7737(3) 0.8903(4) 0.72869(16) 0.0269(4) Uani 1 1 d . . .
C8 C 0.8644(3) 0.8416(3) 0.62879(17) 0.0286(4) Uani 1 1 d . . .
H8A H 0.7872 0.7587 0.5746 0.034 Uiso 1 1 calc R . .
H8B H 0.9719 0.7604 0.6508 0.034 Uiso 1 1 calc R . .
C9 C 0.9100(3) 1.0534(3) 0.57678(18) 0.0281(4) Uani 1 1 d . . .
H9A H 0.9614 1.1469 0.6368 0.034 Uiso 1 1 calc R . .
H9B H 0.9995 1.0291 0.5260 0.034 Uiso 1 1 calc R . .
C10 C 0.7571(3) 1.1608(3) 0.51385(16) 0.0271(4) Uani 1 1 d . . .
H10 H 0.7405 1.1356 0.4361 0.032 Uiso 1 1 calc R . .
C11 C 0.6413(3) 1.2872(3) 0.55273(16) 0.0275(4) Uani 1 1 d . . .
H11 H 0.5545 1.3424 0.4987 0.033 Uiso 1 1 calc R . .
C12 C 0.6290(3) 1.3545(3) 0.67024(17) 0.0264(4) Uani 1 1 d . . .
H12A H 0.6182 1.5082 0.6729 0.032 Uiso 1 1 calc R . .
H12B H 0.7373 1.3145 0.7173 0.032 Uiso 1 1 calc R . .
C13 C 0.4732(2) 1.2553(3) 0.71609(15) 0.0220(4) Uani 1 1 d . . .
H13 H 0.3748 1.2390 0.6554 0.026 Uiso 1 1 calc R . .

loop_
_atom_site_aniso_label
_atom_site_aniso_U_11
_atom_site_aniso_U_22
_atom_site_aniso_U_33
_atom_site_aniso_U_23
_atom_site_aniso_U_13
_atom_site_aniso_U_12
O1 0.0337(8) 0.0331(7) 0.0295(7) 0.0031(6) 0.0027(6) 0.0069(7)
O2 0.0279(7) 0.0275(7) 0.0262(7) -0.0083(6) 0.0038(5) 0.0008(6)
O3 0.0216(6) 0.0241(6) 0.0237(6) -0.0008(5) 0.0035(5) 0.0011(5)
O4 0.0259(7) 0.0883(15) 0.0231(7) 0.0064(9) 0.0007(5) 0.0101(10)
C1 0.0293(9) 0.0239(9) 0.0268(9) -0.0033(7) 0.0054(7) 0.0027(8)
C2 0.0429(12) 0.0444(12) 0.0241(9) -0.0032(9) 0.0083(8) 0.0108(10)
C3 0.0382(11) 0.0475(12) 0.0186(9) 0.0035(9) 0.0063(8) 0.0089(10)
C4 0.0262(9) 0.0354(11) 0.0309(9) 0.0069(8) 0.0073(7) 0.0011(8)
C5 0.0251(9) 0.0245(9) 0.0275(9) 0.0010(7) 0.0042(7) -0.0027(8)
C6 0.0231(8) 0.0228(9) 0.0199(8) -0.0008(7) 0.0034(6) 0.0008(7)
C7 0.0242(8) 0.0331(10) 0.0237(8) 0.0081(8) 0.0049(6) 0.0028(8)
C8 0.0272(9) 0.0307(9) 0.0297(9) 0.0049(8) 0.0107(7) 0.0044(8)
C9 0.0257(9) 0.0311(9) 0.0288(9) 0.0026(8) 0.0086(7) -0.0012(8)
C10 0.0312(10) 0.0303(9) 0.0205(8) 0.0049(7) 0.0065(7) -0.0031(8)
C11 0.0322(10) 0.0269(9) 0.0237(9) 0.0065(8) 0.0044(7) -0.0024(8)
C12 0.0282(9) 0.0221(8) 0.0296(9) -0.0022(7) 0.0067(7) -0.0043(7)
C13 0.0247(8) 0.0203(8) 0.0211(8) -0.0020(7) 0.0030(6) 0.0003(7)

loop_
_atom_type_symbol
_atom_type_description
_atom_type_scat_dispersion_real
_atom_type_scat_dispersion_imag
_atom_type_scat_source
C C 0.0033 0.0016 'International Tables Vol C Tables 4.2.6.8 and 6.1.1.4'
H H 0.0000 0.0000 'International Tables Vol C Tables 4.2.6.8 and 6.1.1.4'
O O 0.0106 0.0060 'International Tables Vol C Tables 4.2.6.8 and 6.1.1.4'

loop_
_geom_angle_atom_site_label_1
_geom_angle_atom_site_label_2
_geom_angle_atom_site_label_3
_geom_angle
_geom_angle_site_symmetry_1
_geom_angle_site_symmetry_3
_geom_angle_publ_flag
C1 O2 C13 116.44(15) . . ?
C7 O3 C6 116.60(15) . . ?
O1 C1 O2 122.52(18) . . ?
O1 C1 C2 126.7(2) . . ?
O2 C1 C2 110.76(17) . . ?
C1 C2 C3 109.06(18) . . ?
C1 C2 H2A 109.9 . . ?
C3 C2 H2A 109.9 . . ?
C1 C2 H2B 109.9 . . ?
C3 C2 H2B 109.9 . . ?
H2A C2 H2B 108.3 . . ?
C4 C3 C2 111.25(19) . . ?
C4 C3 H3A 109.4 . . ?
C2 C3 H3A 109.4 . . ?
C4 C3 H3B 109.4 . . ?
C2 C3 H3B 109.4 . . ?
H3A C3 H3B 108.0 . . ?
C5 C4 C3 126.4(2) . . ?
C5 C4 H4 116.8 . . ?
C3 C4 H4 116.8 . . ?
C4 C5 C6 126.04(19) . . ?
C4 C5 H5 117.0 . . ?
C6 C5 H5 117.0 . . ?
O3 C6 C5 109.21(16) . . ?
O3 C6 C13 106.81(14) . . ?
C5 C6 C13 113.40(17) . . ?
O3 C6 H6 109.1 . . ?
C5 C6 H6 109.1 . . ?
C13 C6 H6 109.1 . . ?
O4 C7 O3 123.19(19) . . ?
O4 C7 C8 125.24(19) . . ?
O3 C7 C8 111.43(16) . . ?
C7 C8 C9 107.09(18) . . ?
C7 C8 H8A 110.3 . . ?
C9 C8 H8A 110.3 . . ?
C7 C8 H8B 110.3 . . ?
C9 C8 H8B 110.3 . . ?
H8A C8 H8B 108.6 . . ?
C10 C9 C8 114.01(18) . . ?
C10 C9 H9A 108.8 . . ?
C8 C9 H9A 108.8 . . ?
C10 C9 H9B 108.8 . . ?
C8 C9 H9B 108.8 . . ?
H9A C9 H9B 107.6 . . ?
C11 C10 C9 128.41(19) . . ?
C11 C10 H10 115.8 . . ?
C9 C10 H10 115.8 . . ?
C10 C11 C12 128.93(19) . . ?
C10 C11 H11 115.5 . . ?
C12 C11 H11 115.5 . . ?
C11 C12 C13 111.41(16) . . ?
C11 C12 H12A 109.3 . . ?
C13 C12 H12A 109.3 . . ?
C11 C12 H12B 109.3 . . ?
C13 C12 H12B 109.3 . . ?
H12A C12 H12B 108.0 . . ?
O2 C13 C12 109.73(15) . . ?
O2 C13 C6 102.75(14) . . ?
C12 C13 C6 114.38(16) . . ?
O2 C13 H13 109.9 . . ?
C12 C13 H13 109.9 . . ?
C6 C13 H13 109.9 . . ?

loop_
_geom_bond_atom_site_label_1
_geom_bond_atom_site_label_2
_geom_bond_distance
_geom_bond_site_symmetry_2
_geom_bond_publ_flag
O1 C1 1.190(3) . ?
O2 C1 1.363(2) . ?
O2 C13 1.452(2) . ?
O3 C7 1.346(2) . ?
O3 C6 1.438(2) . ?
O4 C7 1.194(3) . ?
C1 C2 1.500(3) . ?
C2 C3 1.547(4) . ?
C2 H2A 0.9900 . ?
C2 H2B 0.9900 . ?
C3 C4 1.504(3) . ?
C3 H3A 0.9900 . ?
C3 H3B 0.9900 . ?
C4 C5 1.333(3) . ?
C4 H4 0.9500 . ?
C5 C6 1.494(3) . ?
C5 H5 0.9500 . ?
C6 C13 1.541(3) . ?
C6 H6 1.0000 . ?
C7 C8 1.500(3) . ?
C8 C9 1.555(3) . ?
C8 H8A 0.9900 . ?
C8 H8B 0.9900 . ?
C9 C10 1.498(3) . ?
C9 H9A 0.9900 . ?
C9 H9B 0.9900 . ?
C10 C11 1.333(3) . ?
C10 H10 0.9500 . ?
C11 C12 1.502(3) . ?
C11 H11 0.9500 . ?
C12 C13 1.522(3) . ?
C12 H12A 0.9900 . ?
C12 H12B 0.9900 . ?
C13 H13 1.0000 . ?

loop_
_geom_torsion_atom_site_label_1
_geom_torsion_atom_site_label_2
_geom_torsion_atom_site_label_3
_geom_torsion_atom_site_label_4
_geom_torsion
_geom_torsion_site_symmetry_1
_geom_torsion_site_symmetry_2
_geom_torsion_site_symmetry_3
_geom_torsion_site_symmetry_4
_geom_torsion_publ_flag
C13 O2 C1 O1 -48.1(3) . . . . ?
C13 O2 C1 C2 129.77(19) . . . . ?
O1 C1 C2 C3 126.5(2) . . . . ?
O2 C1 C2 C3 -51.3(3) . . . . ?
C1 C2 C3 C4 -49.0(3) . . . . ?
C2 C3 C4 C5 87.7(3) . . . . ?
C3 C4 C5 C6 2.1(4) . . . . ?
C7 O3 C6 C5 -130.66(18) . . . . ?
C7 O3 C6 C13 106.34(18) . . . . ?
C4 C5 C6 O3 162.68(19) . . . . ?
C4 C5 C6 C13 -78.3(3) . . . . ?
C6 O3 C7 O4 20.5(3) . . . . ?
C6 O3 C7 C8 -155.38(17) . . . . ?
O4 C7 C8 C9 -89.8(3) . . . . ?
O3 C7 C8 C9 85.9(2) . . . . ?
C7 C8 C9 C10 -75.6(2) . . . . ?
C8 C9 C10 C11 85.4(3) . . . . ?
C9 C10 C11 C12 -1.2(4) . . . . ?
C10 C11 C12 C13 -109.0(2) . . . . ?
C1 O2 C13 C12 144.42(17) . . . . ?
C1 O2 C13 C6 -93.53(18) . . . . ?
C11 C12 C13 O2 -154.87(16) . . . . ?
C11 C12 C13 C6 90.3(2) . . . . ?
O3 C6 C13 O2 -168.45(14) . . . . ?
C5 C6 C13 O2 71.20(18) . . . . ?
O3 C6 C13 C12 -49.6(2) . . . . ?
C5 C6 C13 C12 -169.95(16) . . . . ?

loop_
_cod_related_entry_id
_cod_related_entry_database
_cod_related_entry_code
1 ChemSpider 21195402
